data_7111451
loop_
_publ_author_name
'Stoffelbach, Fran&#xFFFD;ois'
'Poli, Rinaldo'

_publ_section_title
;
 Al(OPri)3-catalysed halogen exchange processes of relevance to atom
 transfer radical polymerization: the effect depends on the metal
 electronic structure
;
_journal_issue 23
_journal_name_full 'Chemical Communications'
_journal_page_first 2666
_journal_page_last 2667
_journal_paper_doi 10.1039/b409992c
_journal_year 2004
_chemical_formula_moiety 'C13 H21 I2 Mo N2'
_chemical_formula_sum 'C13 H21 I2 Mo N2'
_chemical_formula_weight 555.06
_chemical_name_systematic
;
?
;
_space_group_IT_number 62
_symmetry_cell_setting orthorhombic
_symmetry_space_group_name_Hall '-P 2ac 2n'
_symmetry_space_group_name_H-M 'P n m a'
_atom_sites_solution_hydrogens geom
_atom_sites_solution_primary heavy
_atom_sites_solution_secondary difmap
_audit_creation_method SHELXL-97
_cell_angle_alpha 90.00
_cell_angle_beta 90.00
_cell_angle_gamma 90.00
_cell_formula_units_Z 4
_cell_length_a 12.4552(3)
_cell_length_b 17.2336(6)
_cell_length_c 7.7943(2)
_cell_measurement_reflns_used 3782
_cell_measurement_temperature 110(2)
_cell_measurement_theta_max 27.485
_cell_measurement_theta_min 0.998
_cell_volume 1673.03(8)
_computing_cell_refinement 'DENZO-SMN (Otwinowski & Minor, 1997)'
_computing_data_collection 'KappaCCD Server Software (Nonius,1997)'
_computing_data_reduction 'DENZO-SMN (Otwinowski & Minor, 1997)'
_computing_molecular_graphics 'ORTEPIII (Burnett, 1996)'
_computing_publication_material 'SHELXL97 and WinGX (Farrugia, 1999)'
_computing_structure_refinement 'SHELXL-97 (Sheldrick, 1997)'
_computing_structure_solution 'SHELXS-97 (Sheldrick, 1997)'
_diffrn_ambient_temperature 110(2)
_diffrn_measured_fraction_theta_full 0.997
_diffrn_measured_fraction_theta_max 0.997
_diffrn_measurement_device_type KappaCCD
_diffrn_measurement_method '\f scans (\k = 0) + additional \w scans'
_diffrn_radiation_monochromator graphite
_diffrn_radiation_source 'fine-focus sealed tube'
_diffrn_radiation_type MoK\a
_diffrn_radiation_wavelength 0.71073
_diffrn_reflns_av_R_equivalents 0.0338
_diffrn_reflns_av_sigmaI/netI 0.0383
_diffrn_reflns_limit_h_max 10
_diffrn_reflns_limit_h_min -16
_diffrn_reflns_limit_k_max 22
_diffrn_reflns_limit_k_min -22
_diffrn_reflns_limit_l_max 10
_diffrn_reflns_limit_l_min -5
_diffrn_reflns_number 6813
_diffrn_reflns_theta_full 27.50
_diffrn_reflns_theta_max 27.50
_diffrn_reflns_theta_min 3.08
_diffrn_standards_number 0
_exptl_absorpt_coefficient_mu 4.462
_exptl_absorpt_correction_type none
_exptl_crystal_colour black
_exptl_crystal_density_diffrn 2.204
_exptl_crystal_density_method 'not measured'
_exptl_crystal_description prism
_exptl_crystal_F_000 1044
_exptl_crystal_size_max 0.25
_exptl_crystal_size_mid 0.225
_exptl_crystal_size_min 0.125
_refine_diff_density_max 0.860
_refine_diff_density_min -0.873
_refine_diff_density_rms 0.202
_refine_ls_extinction_method none
_refine_ls_goodness_of_fit_ref 1.090
_refine_ls_hydrogen_treatment constr
_refine_ls_matrix_type full
_refine_ls_number_parameters 85
_refine_ls_number_reflns 1983
_refine_ls_number_restraints 0
_refine_ls_restrained_S_all 1.090
_refine_ls_R_factor_all 0.0344
_refine_ls_R_factor_gt 0.0247
_refine_ls_shift/su_max 0.001
_refine_ls_shift/su_mean 0.000
_refine_ls_structure_factor_coef Fsqd
_refine_ls_weighting_details 'calc w=1/[\s^2^(Fo^2^)+(0.0098P)^2^+1.5171P] where P=(Fo^2^+2Fc^2^)/3'
_refine_ls_weighting_scheme calc
_refine_ls_wR_factor_gt 0.0456
_refine_ls_wR_factor_ref 0.0478
_reflns_number_gt 1697
_reflns_number_total 1983
_reflns_threshold_expression >2sigma(I)
_cod_data_source_file b409992csup1.cif
_cod_data_source_block new
_cod_original_sg_symbol_H-M Pnma
_cod_database_code 7111451

loop_
_symmetry_equiv_pos_as_xyz
'x, y, z'
'-x+1/2, -y, z+1/2'
'x+1/2, -y+1/2, -z+1/2'
'-x, y+1/2, -z'
'-x, -y, -z'
'x-1/2, y, -z-1/2'
'-x-1/2, y-1/2, z-1/2'
'x, -y-1/2, z'

loop_
_atom_site_label
_atom_site_type_symbol
_atom_site_fract_x
_atom_site_fract_y
_atom_site_fract_z
_atom_site_U_iso_or_equiv
_atom_site_adp_type
_atom_site_occupancy
_atom_site_symmetry_multiplicity
_atom_site_calc_flag
_atom_site_refinement_flags
I1 I -0.926648(15) -0.357780(11) 0.90536(2) 0.01770(7) Uani 1 1 d .
Mo1 Mo -0.79847(3) -0.2500 1.08568(4) 0.01081(9) Uani 1 2 d S
N1 N -0.82998(16) -0.32312(14) 1.2898(3) 0.0126(5) Uani 1 1 d .
C1 C -0.6195(3) -0.2500 1.1432(6) 0.0234(10) Uani 1 2 d S
H1 H -0.5972 -0.2500 1.2571 0.028 Uiso 1 2 calc SR
C2 C -0.6398(2) -0.31570(19) 1.0397(4) 0.0247(7) Uani 1 1 d .
H2 H -0.6355 -0.3671 1.0751 0.030 Uiso 1 1 calc R
C3 C -0.6676(2) -0.2901(2) 0.8735(4) 0.0261(8) Uani 1 1 d .
H3 H -0.6832 -0.3217 0.7801 0.031 Uiso 1 1 calc R
C4 C -0.8604(2) -0.28981(16) 1.4366(3) 0.0142(6) Uani 1 1 d .
H4 H -0.8803 -0.3186 1.5324 0.017 Uiso 1 1 calc R
C5 C -0.8098(2) -0.40867(17) 1.2968(4) 0.0167(6) Uani 1 1 d .
H5 H -0.7871 -0.4254 1.1822 0.020 Uiso 1 1 calc R
C6 C -0.7191(2) -0.4268(2) 1.4208(4) 0.0265(8) Uani 1 1 d .
H6A H -0.6562 -0.3981 1.3883 0.040 Uiso 1 1 calc R
H6B H -0.7036 -0.4813 1.4175 0.040 Uiso 1 1 calc R
H6C H -0.7401 -0.4123 1.5349 0.040 Uiso 1 1 calc R
C7 C -0.9120(2) -0.45354(18) 1.3426(4) 0.0233(7) Uani 1 1 d .
H7A H -0.9675 -0.4411 1.2618 0.035 Uiso 1 1 calc R
H7B H -0.9348 -0.4395 1.4560 0.035 Uiso 1 1 calc R
H7C H -0.8976 -0.5082 1.3386 0.035 Uiso 1 1 calc R

loop_
_atom_site_aniso_label
_atom_site_aniso_U_11
_atom_site_aniso_U_22
_atom_site_aniso_U_33
_atom_site_aniso_U_23
_atom_site_aniso_U_13
_atom_site_aniso_U_12
I1 0.02031(12) 0.01740(12) 0.01539(11) -0.00051(8) -0.00271(8) -0.00389(7)
Mo1 0.00907(16) 0.01168(18) 0.01168(18) 0.000 0.00127(14) 0.000
N1 0.0112(11) 0.0138(12) 0.0129(12) 0.0016(10) -0.0015(9) 0.0001(9)
C1 0.0061(19) 0.043(3) 0.021(2) 0.000 0.0002(17) 0.000
C2 0.0150(15) 0.0186(17) 0.040(2) 0.0071(15) 0.0089(14) 0.0065(13)
C3 0.0139(15) 0.040(2) 0.0240(18) -0.0137(15) 0.0100(13) -0.0027(13)
C4 0.0133(13) 0.0196(16) 0.0098(14) 0.0012(12) 0.0002(11) -0.0019(12)
C5 0.0192(15) 0.0129(15) 0.0179(15) 0.0007(13) -0.0008(12) 0.0011(12)
C6 0.0292(17) 0.0201(18) 0.0302(19) 0.0035(15) -0.0062(15) 0.0055(14)
C7 0.0287(17) 0.0155(16) 0.0259(18) 0.0033(14) 0.0021(14) -0.0058(14)

loop_
_atom_type_symbol
_atom_type_description
_atom_type_scat_dispersion_real
_atom_type_scat_dispersion_imag
_atom_type_scat_source
C C 0.0033 0.0016 'International Tables Vol C Tables 4.2.6.8 and 6.1.1.4'
H H 0.0000 0.0000 'International Tables Vol C Tables 4.2.6.8 and 6.1.1.4'
I I -0.4742 1.8119 'International Tables Vol C Tables 4.2.6.8 and 6.1.1.4'
Mo Mo -1.6832 0.6857 'International Tables Vol C Tables 4.2.6.8 and 6.1.1.4'
N N 0.0061 0.0033 'International Tables Vol C Tables 4.2.6.8 and 6.1.1.4'

loop_
_geom_angle_atom_site_label_1
_geom_angle_atom_site_label_2
_geom_angle_atom_site_label_3
_geom_angle
_geom_angle_site_symmetry_1
_geom_angle_site_symmetry_3
N1 Mo1 N1 75.11(13) 8 .
N1 Mo1 C1 91.97(11) 8 .
N1 Mo1 C1 91.97(11) . .
N1 Mo1 C2 89.03(10) 8 8
N1 Mo1 C2 125.56(11) . 8
C1 Mo1 C2 35.93(10) . 8
N1 Mo1 C2 125.56(11) 8 .
N1 Mo1 C2 89.03(10) . .
C1 Mo1 C2 35.93(10) . .
C2 Mo1 C2 58.82(16) 8 .
N1 Mo1 C3 145.78(10) 8 .
N1 Mo1 C3 118.63(10) . .
C1 Mo1 C3 58.32(13) . .
C2 Mo1 C3 57.12(11) 8 .
C2 Mo1 C3 34.62(11) . .
N1 Mo1 C3 118.63(10) 8 8
N1 Mo1 C3 145.78(10) . 8
C1 Mo1 C3 58.32(13) . 8
C2 Mo1 C3 34.62(11) 8 8
C2 Mo1 C3 57.12(11) . 8
C3 Mo1 C3 33.15(16) . 8
N1 Mo1 I1 132.59(6) 8 .
N1 Mo1 I1 82.81(6) . .
C1 Mo1 I1 130.72(6) . .
C2 Mo1 I1 136.91(9) 8 .
C2 Mo1 I1 94.83(8) . .
C3 Mo1 I1 81.56(7) . .
C3 Mo1 I1 103.20(8) 8 .
N1 Mo1 I1 82.81(6) 8 8
N1 Mo1 I1 132.59(6) . 8
C1 Mo1 I1 130.72(6) . 8
C2 Mo1 I1 94.83(8) 8 8
C2 Mo1 I1 136.91(9) . 8
C3 Mo1 I1 103.20(8) . 8
C3 Mo1 I1 81.56(7) 8 8
I1 Mo1 I1 82.260(12) . 8
C4 N1 C5 116.1(2) . .
C4 N1 Mo1 116.83(19) . .
C5 N1 Mo1 126.61(18) . .
C2 C1 C2 106.5(4) 8 .
C2 C1 Mo1 73.3(2) 8 .
C2 C1 Mo1 73.3(2) . .
C2 C1 H1 126.7 8 .
C2 C1 H1 126.7 . .
Mo1 C1 H1 118.7 . .
C3 C2 C1 108.5(3) . .
C3 C2 Mo1 77.24(17) . .
C1 C2 Mo1 70.78(19) . .
C3 C2 H2 125.8 . .
C1 C2 H2 125.8 . .
Mo1 C2 H2 118.1 . .
C3 C3 C2 108.2(2) 8 .
C3 C3 Mo1 73.43(8) 8 .
C2 C3 Mo1 68.15(16) . .
C3 C3 H3 125.9 8 .
C2 C3 H3 125.9 . .
Mo1 C3 H3 124.1 . .
N1 C4 C4 115.47(16) . 8
N1 C4 H4 122.3 . .
C4 C4 H4 122.3 8 .
N1 C5 C6 110.5(2) . .
N1 C5 C7 111.5(2) . .
C6 C5 C7 111.5(3) . .
N1 C5 H5 107.7 . .
C6 C5 H5 107.7 . .
C7 C5 H5 107.7 . .
C5 C6 H6A 109.5 . .
C5 C6 H6B 109.5 . .
H6A C6 H6B 109.5 . .
C5 C6 H6C 109.5 . .
H6A C6 H6C 109.5 . .
H6B C6 H6C 109.5 . .
C5 C7 H7A 109.5 . .
C5 C7 H7B 109.5 . .
H7A C7 H7B 109.5 . .
C5 C7 H7C 109.5 . .
H7A C7 H7C 109.5 . .
H7B C7 H7C 109.5 . .

loop_
_geom_bond_atom_site_label_1
_geom_bond_atom_site_label_2
_geom_bond_distance
_geom_bond_site_symmetry_2
I1 Mo1 2.8239(3) .
Mo1 N1 2.067(2) 8
Mo1 N1 2.067(2) .
Mo1 C1 2.273(4) .
Mo1 C2 2.306(3) 8
Mo1 C2 2.306(3) .
Mo1 C3 2.423(3) .
Mo1 C3 2.423(3) 8
Mo1 I1 2.8239(3) 8
N1 C4 1.335(3) .
N1 C5 1.497(4) .
C1 C2 1.413(4) 8
C1 C2 1.413(4) .
C1 H1 0.9300 .
C2 C3 1.411(4) .
C2 H2 0.9300 .
C3 C3 1.382(7) 8
C3 H3 0.9300 .
C4 C4 1.372(6) 8
C4 H4 0.9300 .
C5 C6 1.519(4) .
C5 C7 1.531(4) .
C5 H5 0.9800 .
C6 H6A 0.9600 .
C6 H6B 0.9600 .
C6 H6C 0.9600 .
C7 H7A 0.9600 .
C7 H7B 0.9600 .
C7 H7C 0.9600 .
